data_4114425
loop_
_publ_author_name
'Brian H. White'
'Marc L. Snapper'

_publ_section_title
;
 Ring-Opening Metathesis/Oxy-Cope Rearrangement: A New Strategy for the
 Synthesis of Bicyclic Medium Ring-Containing Compounds
;
_journal_name_full 'Journal of the American Chemical Society'
_journal_page_first 14901
_journal_page_last 14904
_journal_paper_doi 10.1021/ja037656n
_journal_volume 125
_journal_year 2003
_chemical_formula_sum 'C13 H20 O3'
_chemical_formula_weight 224.29
_chemical_name_systematic
; 
 ? 
;
_space_group_IT_number 14
_symmetry_cell_setting monoclinic
_symmetry_space_group_name_Hall '-P 2ybc'
_symmetry_space_group_name_H-M 'P 1 21/c 1'
_atom_sites_solution_hydrogens geom
_atom_sites_solution_primary direct
_atom_sites_solution_secondary difmap
_audit_creation_method SHELXL-97
_cell_angle_alpha 90.00
_cell_angle_beta 92.314(3)
_cell_angle_gamma 90.00
_cell_formula_units_Z 4
_cell_length_a 5.1213(6)
_cell_length_b 9.2198(11)
_cell_length_c 25.200(3)
_cell_measurement_reflns_used 2462
_cell_measurement_temperature 193(2)
_cell_measurement_theta_max 27.40
_cell_measurement_theta_min 2.35
_cell_volume 1188.9(2)
_computing_cell_refinement 'Bruker SMART'
_computing_data_collection 'Bruker SMART'
_computing_data_reduction 'Bruker SAINT'
_computing_molecular_graphics 'Bruker SHELXTL'
_computing_publication_material 'Bruker SHELXTL'
_computing_structure_refinement 'SHELXL-97 (Sheldrick, 1997)'
_computing_structure_solution 'SHELXS-97 (Sheldrick, 1990)'
_diffrn_ambient_temperature 273(2)
_diffrn_measured_fraction_theta_full 0.999
_diffrn_measured_fraction_theta_max 0.999
_diffrn_measurement_device_type 'CCD area detector'
_diffrn_measurement_method 'phi and omega scans'
_diffrn_radiation_monochromator graphite
_diffrn_radiation_source 'fine-focus sealed tube'
_diffrn_radiation_type MoK\a
_diffrn_radiation_wavelength 0.71073
_diffrn_reflns_av_R_equivalents 0.0385
_diffrn_reflns_av_sigmaI/netI 0.0450
_diffrn_reflns_limit_h_max 6
_diffrn_reflns_limit_h_min -6
_diffrn_reflns_limit_k_max 8
_diffrn_reflns_limit_k_min -12
_diffrn_reflns_limit_l_max 33
_diffrn_reflns_limit_l_min -30
_diffrn_reflns_number 8602
_diffrn_reflns_theta_full 28.36
_diffrn_reflns_theta_max 28.36
_diffrn_reflns_theta_min 1.62
_exptl_absorpt_coefficient_mu 0.087
_exptl_absorpt_correction_type none
_exptl_crystal_colour colorless
_exptl_crystal_density_diffrn 1.253
_exptl_crystal_density_meas 0
_exptl_crystal_F_000 488
_exptl_crystal_size_max 0.30
_exptl_crystal_size_mid 0.25
_exptl_crystal_size_min 0.20
_refine_diff_density_max 0.265
_refine_diff_density_min -0.140
_refine_diff_density_rms 0.044
_refine_ls_extinction_method none
_refine_ls_goodness_of_fit_ref 1.023
_refine_ls_hydrogen_treatment mixed
_refine_ls_matrix_type full
_refine_ls_number_parameters 145
_refine_ls_number_reflns 2965
_refine_ls_number_restraints 0
_refine_ls_restrained_S_all 1.023
_refine_ls_R_factor_all 0.0611
_refine_ls_R_factor_gt 0.0438
_refine_ls_shift/su_max 0.000
_refine_ls_shift/su_mean 0.000
_refine_ls_structure_factor_coef Fsqd
_refine_ls_weighting_details 'calc w=1/[\s^2^(Fo^2^)+(0.0500P)^2^+0.0000P] where P=(Fo^2^+2Fc^2^)/3'
_refine_ls_weighting_scheme calc
_refine_ls_wR_factor_gt 0.0969
_refine_ls_wR_factor_ref 0.1027
_reflns_number_gt 2133
_reflns_number_total 2965
_reflns_threshold_expression >2sigma(I)
_cod_data_source_file ja037656nsi20030730_113104.cif
_cod_data_source_block bwXVIIIt
_cod_database_code 4114425

loop_
_symmetry_equiv_pos_as_xyz
'x, y, z'
'-x, y+1/2, -z+1/2'
'-x, -y, -z'
'x, -y-1/2, z-1/2'

loop_
_atom_site_label
_atom_site_type_symbol
_atom_site_fract_x
_atom_site_fract_y
_atom_site_fract_z
_atom_site_U_iso_or_equiv
_atom_site_adp_type
_atom_site_occupancy
_atom_site_symmetry_multiplicity
_atom_site_calc_flag
_atom_site_refinement_flags
O1 O 0.34829(15) 0.90847(9) 0.43590(3) 0.0429(2) Uani 1 1 d .
C1 C 0.5849(2) 0.90143(12) 0.43477(4) 0.0308(3) Uani 1 1 d .
O3 O 0.90576(19) 0.71703(11) 0.25853(3) 0.0605(3) Uani 1 1 d .
O2 O 0.57316(19) 1.22326(9) 0.39117(4) 0.0535(3) Uani 1 1 d .
C13 C 0.7374(2) 0.80977(13) 0.47454(4) 0.0355(3) Uani 1 1 d .
H13A H 0.7152 0.8474 0.5100 0.043 Uiso 1 1 calc R
H13B H 0.9218 0.8138 0.4673 0.043 Uiso 1 1 calc R
C2 C 0.7327(2) 0.98467(12) 0.39421(4) 0.0312(3) Uani 1 1 d .
H2 H 0.9002 0.9373 0.3882 0.037 Uiso 1 1 calc R
C5 C 0.5797(2) 1.00815(12) 0.34110(4) 0.0337(3) Uani 1 1 d .
H5 H 0.4061 0.9646 0.3435 0.040 Uiso 1 1 calc R
C12 C 0.6433(2) 0.65305(13) 0.47160(5) 0.0417(3) Uani 1 1 d .
H12A H 0.7494 0.5950 0.4963 0.050 Uiso 1 1 calc R
H12B H 0.4643 0.6488 0.4827 0.050 Uiso 1 1 calc R
C11 C 0.6562(2) 0.58789(13) 0.41636(5) 0.0410(3) Uani 1 1 d .
H11A H 0.5691 0.6531 0.3912 0.049 Uiso 1 1 calc R
H11B H 0.5602 0.4972 0.4156 0.049 Uiso 1 1 calc R
C8 C 0.9541(2) 0.70250(14) 0.31494(5) 0.0425(3) Uani 1 1 d .
H8 H 1.0955 0.7642 0.3295 0.051 Uiso 1 1 calc R
C6 C 0.7108(3) 0.94410(14) 0.29317(5) 0.0421(3) Uani 1 1 d .
H6A H 0.6144 0.9742 0.2611 0.051 Uiso 1 1 calc R
H6B H 0.8862 0.9832 0.2918 0.051 Uiso 1 1 calc R
C7 C 0.7263(2) 0.78223(13) 0.29406(5) 0.0407(3) Uani 1 1 d .
H7 H 0.5587 0.7320 0.2967 0.049 Uiso 1 1 calc R
C3 C 0.7782(3) 1.14059(14) 0.41473(5) 0.0464(3) Uani 1 1 d .
H3A H 0.7729 1.1438 0.4531 0.056 Uiso 1 1 calc R
H3B H 0.9463 1.1768 0.4042 0.056 Uiso 1 1 calc R
C9 C 0.9489(3) 0.55385(14) 0.33826(5) 0.0473(3) Uani 1 1 d .
H9A H 1.1061 0.5022 0.3293 0.057 Uiso 1 1 calc R
H9B H 0.8000 0.5011 0.3231 0.057 Uiso 1 1 calc R
C10 C 0.9313(2) 0.55917(14) 0.39829(5) 0.0449(3) Uani 1 1 d .
H10A H 1.0466 0.6348 0.4122 0.054 Uiso 1 1 calc R
H10B H 0.9923 0.4676 0.4131 0.054 Uiso 1 1 calc R
C4 C 0.5496(3) 1.17274(14) 0.33795(5) 0.0504(4) Uani 1 1 d .
H4A H 0.6847 1.2147 0.3169 0.060 Uiso 1 1 calc R
H4B H 0.3803 1.1985 0.3220 0.060 Uiso 1 1 calc R

loop_
_atom_site_aniso_label
_atom_site_aniso_U_11
_atom_site_aniso_U_22
_atom_site_aniso_U_33
_atom_site_aniso_U_23
_atom_site_aniso_U_13
_atom_site_aniso_U_12
O1 0.0302(4) 0.0520(6) 0.0467(5) 0.0071(4) 0.0061(4) -0.0016(4)
C1 0.0327(6) 0.0310(6) 0.0290(6) -0.0049(4) 0.0032(4) -0.0038(4)
O3 0.0748(7) 0.0718(7) 0.0361(6) -0.0089(4) 0.0180(5) 0.0159(5)
O2 0.0731(7) 0.0346(5) 0.0522(6) -0.0058(4) -0.0035(5) 0.0026(4)
C13 0.0371(6) 0.0436(7) 0.0259(6) 0.0015(5) 0.0022(5) -0.0006(5)
C2 0.0284(6) 0.0355(6) 0.0297(6) 0.0016(4) 0.0018(4) -0.0018(5)
C5 0.0369(6) 0.0343(6) 0.0298(6) 0.0020(4) 0.0000(5) -0.0012(5)
C12 0.0438(7) 0.0422(7) 0.0394(7) 0.0124(5) 0.0079(5) 0.0007(5)
C11 0.0432(7) 0.0332(7) 0.0470(8) 0.0017(5) 0.0050(5) -0.0034(5)
C8 0.0425(7) 0.0480(8) 0.0377(7) -0.0076(5) 0.0098(5) -0.0004(6)
C6 0.0502(7) 0.0493(8) 0.0271(6) 0.0044(5) 0.0049(5) -0.0011(6)
C7 0.0449(7) 0.0486(8) 0.0290(6) -0.0078(5) 0.0075(5) -0.0008(6)
C3 0.0512(8) 0.0438(8) 0.0436(8) -0.0004(6) -0.0045(6) -0.0145(6)
C9 0.0479(7) 0.0432(8) 0.0513(8) -0.0111(6) 0.0064(6) 0.0077(6)
C10 0.0458(7) 0.0394(7) 0.0495(8) -0.0006(6) 0.0021(6) 0.0072(6)
C4 0.0673(9) 0.0387(8) 0.0444(8) 0.0038(6) -0.0071(7) 0.0042(6)

loop_
_atom_type_symbol
_atom_type_description
_atom_type_scat_dispersion_real
_atom_type_scat_dispersion_imag
_atom_type_scat_source
C C 0.0033 0.0016 'International Tables Vol C Tables 4.2.6.8 and 6.1.1.4'
H H 0.0000 0.0000 'International Tables Vol C Tables 4.2.6.8 and 6.1.1.4'
O O 0.0106 0.0060 'International Tables Vol C Tables 4.2.6.8 and 6.1.1.4'

loop_
_geom_angle_atom_site_label_1
_geom_angle_atom_site_label_2
_geom_angle_atom_site_label_3
_geom_angle
O1 C1 C13 120.38(10)
O1 C1 C2 121.18(10)
C13 C1 C2 118.43(10)
C8 O3 C7 60.88(8)
C3 O2 C4 104.71(10)
C1 C13 C12 110.20(9)
C1 C2 C5 114.19(9)
C1 C2 C3 108.71(9)
C5 C2 C3 103.01(9)
C6 C5 C4 113.00(10)
C6 C5 C2 114.19(10)
C4 C5 C2 103.41(9)
C11 C12 C13 113.20(10)
C12 C11 C10 114.71(11)
O3 C8 C7 59.58(7)
O3 C8 C9 117.99(11)
C7 C8 C9 125.33(12)
C7 C6 C5 113.57(10)
O3 C7 C8 59.53(8)
O3 C7 C6 116.26(10)
C8 C7 C6 123.35(11)
O2 C3 C2 105.25(9)
C8 C9 C10 111.42(10)
C9 C10 C11 113.37(10)
O2 C4 C5 105.80(10)

loop_
_geom_bond_atom_site_label_1
_geom_bond_atom_site_label_2
_geom_bond_distance
O1 C1 1.2147(13)
C1 C13 1.5053(15)
C1 C2 1.5063(15)
O3 C8 1.4394(15)
O3 C7 1.4401(14)
O2 C3 1.4092(15)
O2 C4 1.4202(15)
C13 C12 1.5240(17)
C2 C5 1.5386(15)
C2 C3 1.5422(16)
C5 C6 1.5243(16)
C5 C4 1.5271(18)
C12 C11 1.5200(18)
C11 C10 1.5211(17)
C8 C7 1.4590(18)
C8 C9 1.4919(19)
C6 C7 1.4946(17)
C9 C10 1.5197(18)

loop_
_geom_torsion_atom_site_label_1
_geom_torsion_atom_site_label_2
_geom_torsion_atom_site_label_3
_geom_torsion_atom_site_label_4
_geom_torsion
O1 C1 C13 C12 57.38(14)
C2 C1 C13 C12 -123.22(11)
O1 C1 C2 C5 -30.50(15)
C13 C1 C2 C5 150.11(10)
O1 C1 C2 C3 83.88(13)
C13 C1 C2 C3 -95.51(12)
C1 C2 C5 C6 -120.45(11)
C3 C2 C5 C6 121.85(11)
C1 C2 C5 C4 116.36(11)
C3 C2 C5 C4 -1.34(12)
C1 C13 C12 C11 55.92(14)
C13 C12 C11 C10 70.42(14)
C7 O3 C8 C9 116.57(13)
C4 C5 C6 C7 -176.33(10)
C2 C5 C6 C7 65.83(13)
C8 O3 C7 C6 114.90(12)
C9 C8 C7 O3 -104.54(13)
O3 C8 C7 C6 -103.14(13)
C9 C8 C7 C6 152.32(12)
C5 C6 C7 O3 -163.94(10)
C5 C6 C7 C8 -94.56(14)
C4 O2 C3 C2 -41.86(13)
C1 C2 C3 O2 -95.69(11)
C5 C2 C3 O2 25.79(12)
O3 C8 C9 C10 -164.96(10)
C7 C8 C9 C10 -93.99(14)
C8 C9 C10 C11 79.52(14)
C12 C11 C10 C9 -156.54(11)
C3 O2 C4 C5 41.16(13)
C6 C5 C4 O2 -147.32(11)
C2 C5 C4 O2 -23.34(13)
